data_4502164
loop_
_publ_author_name
'Landenberger, Kira B.'
'Matzger, Adam J.'

_publ_section_title
;
 Cocrystal Engineering of a Prototype Energetic Material: Supramolecular
 Chemistry of 2,4,6-Trinitrotoluene
;
_journal_issue 12
_journal_name_full 'Crystal Growth &amp; Design'
_journal_page_first 5341
_journal_paper_doi 10.1021/cg101300n
_journal_volume 10
_journal_year 2010
_chemical_formula_moiety 'C12 H8 S, C7 H5 N3 O6'
_chemical_formula_sum 'C19 H13 N3 O6 S'
_chemical_formula_weight 411.38
_chemical_melting_point 391.92
_chemical_name_common 'TNT : dibenzothiophene'
_chemical_name_systematic
; 
 2,4,6-trinitrotoluene : dibenzothiophene
;
_space_group_IT_number 14
_symmetry_cell_setting monoclinic
_symmetry_Int_Tables_number 14
_symmetry_space_group_name_Hall '-P 2yn'
_symmetry_space_group_name_H-M 'P 1 21/n 1'
_atom_sites_solution_hydrogens geom
_atom_sites_solution_primary direct
_atom_sites_solution_secondary difmap
_audit_creation_method SHELXL-97
_cell_angle_alpha 90.00
_cell_angle_beta 95.7200(10)
_cell_angle_gamma 90.00
_cell_formula_units_Z 8
_cell_length_a 9.09248(16)
_cell_length_b 7.17969(18)
_cell_length_c 54.4492(10)
_cell_measurement_reflns_used 10110
_cell_measurement_temperature 95(2)
_cell_measurement_theta_max 66.6
_cell_measurement_theta_min 6.5
_cell_volume 3536.81(13)
_computing_cell_refinement PROCESS-AUTO
_computing_data_collection PROCESS-AUTO
_computing_data_reduction 'CrystalStructure 3.8'
_computing_publication_material 'CrystalStructure 3.8'
_computing_structure_refinement 'SHELXL-97 (Sheldrick, 1997)'
_computing_structure_solution SIR92
_diffrn_ambient_temperature 95(2)
_diffrn_detector_area_resol_mean 10.00
_diffrn_measured_fraction_theta_full 0.968
_diffrn_measured_fraction_theta_max 0.968
_diffrn_measurement_device_type 'Rigaku RAXIS-RAPID'
_diffrn_measurement_method \w
_diffrn_radiation_monochromator graphite
_diffrn_radiation_source 'fine-focus sealed tube'
_diffrn_radiation_type CuK\a
_diffrn_radiation_wavelength 1.54187
_diffrn_reflns_av_R_equivalents 0.0335
_diffrn_reflns_av_sigmaI/netI 0.0486
_diffrn_reflns_limit_h_max 10
_diffrn_reflns_limit_h_min -10
_diffrn_reflns_limit_k_max 8
_diffrn_reflns_limit_k_min -7
_diffrn_reflns_limit_l_max 64
_diffrn_reflns_limit_l_min -53
_diffrn_reflns_number 18559
_diffrn_reflns_theta_full 66.59
_diffrn_reflns_theta_max 66.59
_diffrn_reflns_theta_min 6.54
_exptl_absorpt_coefficient_mu 2.042
_exptl_absorpt_correction_T_max 0.9048
_exptl_absorpt_correction_T_min 0.6292
_exptl_absorpt_correction_type multi-scan
_exptl_absorpt_process_details
;
    Higashi, T. (1995). Program for Absorption Correction.
    Rigaku Corporation, Tokyo, Japan.
;
_exptl_crystal_colour 'light yellow'
_exptl_crystal_density_diffrn 1.545
_exptl_crystal_density_method 'not measured'
_exptl_crystal_description blade
_exptl_crystal_F_000 1696
_exptl_crystal_size_max 0.25
_exptl_crystal_size_mid 0.12
_exptl_crystal_size_min 0.07
_refine_diff_density_max 1.409
_refine_diff_density_min -0.743
_refine_diff_density_rms 0.091
_refine_ls_extinction_method none
_refine_ls_goodness_of_fit_ref 1.056
_refine_ls_hydrogen_treatment riding
_refine_ls_matrix_type full
_refine_ls_number_parameters 524
_refine_ls_number_reflns 6058
_refine_ls_number_restraints 0
_refine_ls_restrained_S_all 1.056
_refine_ls_R_factor_all 0.0774
_refine_ls_R_factor_gt 0.0592
_refine_ls_shift/su_max 0.000
_refine_ls_shift/su_mean 0.000
_refine_ls_structure_factor_coef Fsqd
_refine_ls_weighting_details 'calc w=1/[\s^2^(Fo^2^)+(0.0559P)^2^+13.7501P] where P=(Fo^2^+2Fc^2^)/3'
_refine_ls_weighting_scheme calc
_refine_ls_wR_factor_gt 0.1520
_refine_ls_wR_factor_ref 0.1663
_reflns_number_gt 4633
_reflns_number_total 6058
_reflns_threshold_expression >2sigma(I)
_cod_data_source_file cg101300n_si_002.cif
_cod_data_source_block TNT:DBT
_cod_database_code 4502164

loop_
_symmetry_equiv_pos_as_xyz
'x, y, z'
'-x+1/2, y+1/2, -z+1/2'
'-x, -y, -z'
'x-1/2, -y-1/2, z-1/2'

loop_
_atom_site_label
_atom_site_type_symbol
_atom_site_fract_x
_atom_site_fract_y
_atom_site_fract_z
_atom_site_U_iso_or_equiv
_atom_site_adp_type
_atom_site_occupancy
_atom_site_symmetry_multiplicity
_atom_site_calc_flag
_atom_site_refinement_flags
S1 S 0.33401(10) 0.32770(14) 0.153997(16) 0.0178(2) Uani 1 1 d .
S2 S 0.69928(10) 0.47118(14) 0.402339(16) 0.0185(2) Uani 1 1 d .
O1 O 0.2343(4) 0.3110(7) 0.77544(7) 0.0694(14) Uani 1 1 d .
O2 O 0.3755(4) 0.1276(7) 0.75841(6) 0.0710(14) Uani 1 1 d .
O3 O 0.8693(3) 0.0424(4) 0.79225(5) 0.0296(7) Uani 1 1 d .
O4 O 0.9203(3) 0.0491(4) 0.83202(5) 0.0267(7) Uani 1 1 d .
O5 O 0.5196(3) 0.1446(5) 0.88313(5) 0.0300(7) Uani 1 1 d .
O6 O 0.3958(4) 0.3918(5) 0.87149(5) 0.0349(8) Uani 1 1 d .
O7 O 0.4103(3) 1.1587(4) 0.37695(5) 0.0305(7) Uani 1 1 d .
O8 O 0.5618(3) 0.9383(5) 0.36922(5) 0.0302(7) Uani 1 1 d .
O9 O 0.9709(3) 0.8623(5) 0.43095(6) 0.0363(8) Uani 1 1 d .
O10 O 0.9272(3) 0.8407(5) 0.46930(6) 0.0386(8) Uani 1 1 d .
O11 O 0.3986(3) 0.8809(4) 0.48573(5) 0.0294(7) Uani 1 1 d .
O12 O 0.3283(4) 1.1563(5) 0.47293(6) 0.0364(8) Uani 1 1 d .
N1 N 0.3425(4) 0.2175(5) 0.77587(6) 0.0262(8) Uani 1 1 d .
N2 N 0.8360(3) 0.0698(5) 0.81324(6) 0.0197(7) Uani 1 1 d .
N3 N 0.4688(3) 0.2558(5) 0.86727(6) 0.0209(7) Uani 1 1 d .
N4 N 0.5015(4) 1.0384(5) 0.38346(6) 0.0211(7) Uani 1 1 d .
N5 N 0.8894(4) 0.8728(5) 0.44750(7) 0.0255(8) Uani 1 1 d .
N6 N 0.3996(4) 1.0126(5) 0.47152(6) 0.0240(8) Uani 1 1 d .
C1 C 0.2344(4) 0.2908(6) 0.82565(8) 0.0246(9) Uani 1 1 d .
H1 H 0.2117 0.2471 0.8419 0.030 Uiso 1 1 calc R
H2 H 0.1674 0.2311 0.8128 0.030 Uiso 1 1 calc R
H3 H 0.2216 0.4263 0.8247 0.030 Uiso 1 1 calc R
C2 C 0.3920(4) 0.2418(5) 0.82197(7) 0.0168(8) Uani 1 1 d .
C3 C 0.4421(4) 0.2026(5) 0.79897(7) 0.0184(8) Uani 1 1 d .
C4 C 0.5839(4) 0.1482(6) 0.79563(7) 0.0192(8) Uani 1 1 d .
H4 H 0.6119 0.1237 0.7796 0.023 Uiso 1 1 calc R
C5 C 0.6840(4) 0.1303(6) 0.81625(7) 0.0174(8) Uani 1 1 d .
C6 C 0.6457(4) 0.1645(5) 0.83955(7) 0.0169(8) Uani 1 1 d .
H5 H 0.7149 0.1500 0.8537 0.020 Uiso 1 1 calc R
C7 C 0.5016(4) 0.2212(5) 0.84162(6) 0.0151(8) Uani 1 1 d .
C8 C 0.2808(4) 1.0864(6) 0.42028(8) 0.0219(9) Uani 1 1 d .
H6 H 0.2205 1.0376 0.4328 0.026 Uiso 1 1 calc R
H7 H 0.2473 1.0321 0.4042 0.026 Uiso 1 1 calc R
H8 H 0.2707 1.2222 0.4194 0.026 Uiso 1 1 calc R
C9 C 0.4403(4) 1.0364(5) 0.42716(7) 0.0146(8) Uani 1 1 d .
C10 C 0.5450(4) 1.0119(5) 0.40999(6) 0.0151(8) Uani 1 1 d .
C11 C 0.6906(4) 0.9595(5) 0.41609(7) 0.0166(8) Uani 1 1 d .
H9 H 0.7572 0.9461 0.4038 0.020 Uiso 1 1 calc R
C12 C 0.7349(4) 0.9276(5) 0.44057(7) 0.0176(8) Uani 1 1 d .
C13 C 0.6405(4) 0.9430(6) 0.45874(7) 0.0193(8) Uani 1 1 d .
H10 H 0.6723 0.9174 0.4756 0.023 Uiso 1 1 calc R
C14 C 0.4979(4) 0.9974(5) 0.45138(7) 0.0164(8) Uani 1 1 d .
C15 C 0.5149(4) 0.2729(5) 0.16608(7) 0.0174(8) Uani 1 1 d .
C16 C 0.6288(4) 0.2154(6) 0.15265(8) 0.0235(9) Uani 1 1 d .
H11 H 0.6137 0.2019 0.1352 0.028 Uiso 1 1 calc R
C17 C 0.7648(4) 0.1785(6) 0.16540(8) 0.0262(9) Uani 1 1 d .
H12 H 0.8447 0.1405 0.1566 0.031 Uiso 1 1 calc R
C18 C 0.7866(4) 0.1959(6) 0.19091(8) 0.0284(10) Uani 1 1 d .
H13 H 0.8807 0.1673 0.1992 0.034 Uiso 1 1 calc R
C19 C 0.6738(4) 0.2541(6) 0.20447(8) 0.0242(9) Uani 1 1 d .
H14 H 0.6901 0.2663 0.2219 0.029 Uiso 1 1 calc R
C20 C 0.5350(4) 0.2948(5) 0.19190(7) 0.0181(8) Uani 1 1 d .
C21 C 0.4023(4) 0.3592(5) 0.20191(7) 0.0190(8) Uani 1 1 d .
C22 C 0.3791(5) 0.4036(6) 0.22627(7) 0.0259(9) Uani 1 1 d .
H15 H 0.4567 0.3882 0.2391 0.031 Uiso 1 1 calc R
C23 C 0.2439(5) 0.4693(6) 0.23154(7) 0.0273(10) Uani 1 1 d .
H16 H 0.2295 0.5009 0.2481 0.033 Uiso 1 1 calc R
C24 C 0.1265(4) 0.4906(6) 0.21293(7) 0.0247(9) Uani 1 1 d .
H17 H 0.0337 0.5357 0.2170 0.030 Uiso 1 1 calc R
C25 C 0.1456(4) 0.4463(6) 0.18876(7) 0.0212(9) Uani 1 1 d .
H18 H 0.0664 0.4592 0.1761 0.025 Uiso 1 1 calc R
C26 C 0.2831(4) 0.3824(6) 0.18337(7) 0.0194(8) Uani 1 1 d .
C27 C 0.7714(4) 0.4218(5) 0.43283(7) 0.0173(8) Uani 1 1 d .
C28 C 0.9145(4) 0.3618(6) 0.44051(7) 0.0198(8) Uani 1 1 d .
H19 H 0.9850 0.3441 0.4290 0.024 Uiso 1 1 calc R
C29 C 0.9508(4) 0.3288(6) 0.46547(7) 0.0226(9) Uani 1 1 d .
H20 H 1.0479 0.2886 0.4711 0.027 Uiso 1 1 calc R
C30 C 0.8465(4) 0.3539(6) 0.48240(7) 0.0225(9) Uani 1 1 d .
H21 H 0.8734 0.3308 0.4994 0.027 Uiso 1 1 calc R
C31 C 0.7055(4) 0.4118(5) 0.47461(7) 0.0186(8) Uani 1 1 d .
H22 H 0.6354 0.4287 0.4862 0.022 Uiso 1 1 calc R
C32 C 0.6654(4) 0.4456(5) 0.44967(6) 0.0143(8) Uani 1 1 d .
C33 C 0.5232(4) 0.5048(5) 0.43759(6) 0.0150(8) Uani 1 1 d .
C34 C 0.3921(4) 0.5434(5) 0.44808(7) 0.0168(8) Uani 1 1 d .
H23 H 0.3881 0.5305 0.4654 0.020 Uiso 1 1 calc R
C35 C 0.2688(4) 0.6005(5) 0.43311(8) 0.0211(9) Uani 1 1 d .
H24 H 0.1800 0.6283 0.4402 0.025 Uiso 1 1 calc R
C36 C 0.2733(4) 0.6178(5) 0.40770(7) 0.0199(8) Uani 1 1 d .
H25 H 0.1870 0.6566 0.3977 0.024 Uiso 1 1 calc R
C37 C 0.4002(4) 0.5797(5) 0.39672(7) 0.0186(8) Uani 1 1 d .
H26 H 0.4023 0.5914 0.3794 0.022 Uiso 1 1 calc R
C38 C 0.5258(4) 0.5234(5) 0.41187(7) 0.0154(8) Uani 1 1 d .

loop_
_atom_site_aniso_label
_atom_site_aniso_U_11
_atom_site_aniso_U_22
_atom_site_aniso_U_33
_atom_site_aniso_U_23
_atom_site_aniso_U_13
_atom_site_aniso_U_12
S1 0.0156(4) 0.0194(5) 0.0178(5) -0.0010(4) -0.0007(3) 0.0010(4)
S2 0.0167(4) 0.0225(5) 0.0162(4) 0.0012(4) 0.0019(3) 0.0005(4)
O1 0.049(2) 0.116(4) 0.040(2) -0.005(2) -0.0154(17) 0.047(3)
O2 0.054(2) 0.127(4) 0.0287(19) -0.018(2) -0.0117(17) 0.028(3)
O3 0.0273(15) 0.0343(19) 0.0291(16) -0.0023(13) 0.0122(12) 0.0048(14)
O4 0.0150(13) 0.0337(18) 0.0307(16) -0.0010(13) -0.0009(12) 0.0018(13)
O5 0.0267(15) 0.042(2) 0.0208(14) 0.0048(13) 0.0007(12) 0.0087(14)
O6 0.0451(19) 0.0282(19) 0.0347(17) 0.0009(14) 0.0202(14) 0.0112(15)
O7 0.0363(17) 0.0261(18) 0.0264(15) 0.0031(13) -0.0108(13) 0.0068(14)
O8 0.0370(17) 0.0368(19) 0.0180(14) -0.0038(13) 0.0085(12) 0.0018(15)
O9 0.0126(14) 0.035(2) 0.063(2) 0.0085(16) 0.0078(14) 0.0040(13)
O10 0.0316(17) 0.035(2) 0.0441(19) 0.0078(15) -0.0194(14) 0.0032(15)
O11 0.0464(18) 0.0217(17) 0.0214(14) 0.0022(12) 0.0105(13) -0.0073(14)
O12 0.0410(18) 0.0271(19) 0.0449(19) -0.0006(14) 0.0234(15) 0.0116(15)
N1 0.0233(18) 0.032(2) 0.0216(18) -0.0011(15) -0.0043(14) 0.0014(16)
N2 0.0166(16) 0.0151(18) 0.0278(18) 0.0002(14) 0.0051(14) 0.0007(14)
N3 0.0167(16) 0.023(2) 0.0240(17) -0.0024(14) 0.0064(13) -0.0017(15)
N4 0.0231(17) 0.0205(19) 0.0192(17) 0.0031(14) -0.0007(13) -0.0070(15)
N5 0.0154(17) 0.0168(19) 0.043(2) 0.0046(15) -0.0043(15) -0.0005(14)
N6 0.0282(18) 0.021(2) 0.0240(18) -0.0011(14) 0.0083(14) -0.0049(16)
C1 0.0147(19) 0.022(2) 0.037(2) 0.0018(18) 0.0047(16) 0.0054(17)
C2 0.0167(18) 0.011(2) 0.0233(19) 0.0001(15) 0.0048(15) -0.0019(15)
C3 0.0163(18) 0.012(2) 0.026(2) 0.0008(15) -0.0033(15) 0.0009(16)
C4 0.0216(19) 0.018(2) 0.0190(19) -0.0009(15) 0.0036(15) -0.0003(17)
C5 0.0113(17) 0.018(2) 0.0231(19) -0.0010(15) 0.0037(14) -0.0026(16)
C6 0.0143(18) 0.014(2) 0.0225(19) -0.0021(15) 0.0013(14) -0.0008(15)
C7 0.0146(17) 0.012(2) 0.0201(19) -0.0001(14) 0.0081(14) -0.0033(15)
C8 0.0111(18) 0.014(2) 0.040(2) -0.0014(17) 0.0006(16) 0.0022(16)
C9 0.0138(17) 0.0080(19) 0.0217(18) -0.0012(14) 0.0003(14) -0.0047(15)
C10 0.0198(18) 0.012(2) 0.0135(17) 0.0013(14) -0.0002(14) -0.0025(15)
C11 0.0154(18) 0.012(2) 0.0228(19) -0.0003(15) 0.0036(14) -0.0022(15)
C12 0.0139(18) 0.0070(19) 0.031(2) 0.0022(15) -0.0025(15) 0.0001(15)
C13 0.0206(19) 0.017(2) 0.0196(19) 0.0001(15) -0.0037(15) -0.0033(17)
C14 0.0173(18) 0.013(2) 0.0199(18) -0.0024(15) 0.0072(14) -0.0035(15)
C15 0.0159(18) 0.009(2) 0.027(2) 0.0013(15) -0.0004(15) 0.0004(15)
C16 0.023(2) 0.018(2) 0.031(2) -0.0023(17) 0.0081(17) 0.0011(17)
C17 0.0164(19) 0.015(2) 0.049(3) 0.0051(18) 0.0120(18) -0.0016(17)
C18 0.0139(19) 0.018(2) 0.052(3) 0.0054(19) -0.0050(18) -0.0016(17)
C19 0.020(2) 0.019(2) 0.032(2) 0.0030(17) -0.0078(16) -0.0064(17)
C20 0.0156(18) 0.013(2) 0.025(2) 0.0012(15) -0.0016(15) -0.0021(16)
C21 0.0201(19) 0.015(2) 0.0217(19) 0.0034(15) -0.0021(15) -0.0033(16)
C22 0.029(2) 0.029(3) 0.019(2) 0.0049(17) -0.0021(16) -0.0033(19)
C23 0.037(2) 0.028(3) 0.019(2) 0.0031(17) 0.0129(17) -0.002(2)
C24 0.022(2) 0.024(2) 0.030(2) 0.0018(17) 0.0143(17) -0.0003(18)
C25 0.0159(18) 0.021(2) 0.027(2) 0.0052(16) 0.0025(15) -0.0013(17)
C26 0.0174(19) 0.020(2) 0.0205(19) 0.0030(16) -0.0012(15) -0.0049(16)
C27 0.0195(19) 0.012(2) 0.0191(19) 0.0038(15) -0.0028(14) -0.0054(16)
C28 0.0162(18) 0.017(2) 0.027(2) 0.0012(16) 0.0030(15) -0.0019(16)
C29 0.0139(18) 0.019(2) 0.034(2) -0.0003(17) -0.0056(16) 0.0002(16)
C30 0.0209(19) 0.025(2) 0.0206(19) 0.0026(16) -0.0055(15) -0.0005(17)
C31 0.0210(19) 0.013(2) 0.0226(19) -0.0014(15) 0.0042(15) -0.0051(16)
C32 0.0164(18) 0.0098(19) 0.0170(18) -0.0019(14) 0.0023(14) -0.0030(15)
C33 0.0173(18) 0.0072(19) 0.0197(18) 0.0014(14) -0.0014(14) -0.0028(15)
C34 0.0177(18) 0.011(2) 0.0225(19) -0.0018(15) 0.0058(15) -0.0042(15)
C35 0.0165(19) 0.009(2) 0.038(2) -0.0002(16) 0.0057(16) 0.0006(15)
C36 0.0157(18) 0.008(2) 0.034(2) 0.0012(16) -0.0077(16) -0.0003(15)
C37 0.0197(19) 0.015(2) 0.0203(19) 0.0017(15) -0.0031(15) -0.0021(16)
C38 0.0160(18) 0.0057(19) 0.0243(19) -0.0031(14) 0.0011(15) -0.0025(15)

loop_
_atom_type_symbol
_atom_type_description
_atom_type_scat_dispersion_real
_atom_type_scat_dispersion_imag
_atom_type_scat_source
C C 0.0181 0.0091 'International Tables Vol C Tables 4.2.6.8 and 6.1.1.4'
H H 0.0000 0.0000 'International Tables Vol C Tables 4.2.6.8 and 6.1.1.4'
N N 0.0311 0.0180 'International Tables Vol C Tables 4.2.6.8 and 6.1.1.4'
O O 0.0492 0.0322 'International Tables Vol C Tables 4.2.6.8 and 6.1.1.4'
S S 0.3331 0.5567 'International Tables Vol C Tables 4.2.6.8 and 6.1.1.4'

loop_
_geom_angle_atom_site_label_1
_geom_angle_atom_site_label_2
_geom_angle_atom_site_label_3
_geom_angle
C26 S1 C15 91.78(18)
C38 S2 C27 91.47(18)
O1 N1 O2 123.7(4)
O1 N1 C3 119.5(4)
O2 N1 C3 116.8(4)
O4 N2 O3 124.6(3)
O4 N2 C5 117.3(3)
O3 N2 C5 118.1(3)
O6 N3 O5 124.2(3)
O6 N3 C7 118.6(3)
O5 N3 C7 117.2(3)
O7 N4 O8 124.3(3)
O7 N4 C10 118.9(3)
O8 N4 C10 116.9(3)
O10 N5 O9 124.7(3)
O10 N5 C12 117.9(4)
O9 N5 C12 117.4(3)
O11 N6 O12 125.1(3)
O11 N6 C14 116.9(3)
O12 N6 C14 118.0(3)
C2 C1 H1 109.5
C2 C1 H2 109.5
H1 C1 H2 109.5
C2 C1 H3 109.5
H1 C1 H3 109.5
H2 C1 H3 109.5
C7 C2 C3 113.1(3)
C7 C2 C1 122.6(3)
C3 C2 C1 124.3(3)
C4 C3 C2 124.5(3)
C4 C3 N1 114.2(3)
C2 C3 N1 121.2(3)
C3 C4 C5 118.0(4)
C3 C4 H4 121.0
C5 C4 H4 121.0
C6 C5 C4 121.9(4)
C6 C5 N2 118.9(3)
C4 C5 N2 119.2(3)
C5 C6 C7 117.2(3)
C5 C6 H5 121.4
C7 C6 H5 121.4
C6 C7 C2 125.2(3)
C6 C7 N3 114.0(3)
C2 C7 N3 120.7(3)
C9 C8 H6 109.5
C9 C8 H7 109.5
H6 C8 H7 109.5
C9 C8 H8 109.5
H6 C8 H8 109.5
H7 C8 H8 109.5
C14 C9 C10 112.8(3)
C14 C9 C8 122.9(3)
C10 C9 C8 124.2(3)
C11 C10 C9 124.5(3)
C11 C10 N4 115.3(3)
C9 C10 N4 120.1(3)
C12 C11 C10 117.4(3)
C12 C11 H9 121.3
C10 C11 H9 121.3
C11 C12 C13 122.7(3)
C11 C12 N5 118.3(4)
C13 C12 N5 119.0(3)
C14 C13 C12 116.8(3)
C14 C13 H10 121.6
C12 C13 H10 121.6
C13 C14 C9 125.8(3)
C13 C14 N6 115.1(3)
C9 C14 N6 119.0(3)
C16 C15 C20 122.0(3)
C16 C15 S1 126.1(3)
C20 C15 S1 111.9(3)
C17 C16 C15 118.0(4)
C17 C16 H11 121.0
C15 C16 H11 121.0
C16 C17 C18 121.1(4)
C16 C17 H12 119.5
C18 C17 H12 119.5
C19 C18 C17 121.4(4)
C19 C18 H13 119.3
C17 C18 H13 119.3
C18 C19 C20 118.7(4)
C18 C19 H14 120.7
C20 C19 H14 120.7
C19 C20 C15 118.9(4)
C19 C20 C21 128.7(4)
C15 C20 C21 112.4(3)
C22 C21 C26 118.2(4)
C22 C21 C20 129.7(3)
C26 C21 C20 112.1(3)
C23 C22 C21 119.9(4)
C23 C22 H15 120.0
C21 C22 H15 120.0
C22 C23 C24 121.2(4)
C22 C23 H16 119.4
C24 C23 H16 119.4
C25 C24 C23 120.2(4)
C25 C24 H17 119.9
C23 C24 H17 119.9
C24 C25 C26 118.6(4)
C24 C25 H18 120.7
C26 C25 H18 120.7
C25 C26 C21 121.9(4)
C25 C26 S1 126.3(3)
C21 C26 S1 111.8(3)
C28 C27 C32 121.5(3)
C28 C27 S2 126.5(3)
C32 C27 S2 112.1(3)
C29 C28 C27 118.1(4)
C29 C28 H19 120.9
C27 C28 H19 120.9
C28 C29 C30 120.8(4)
C28 C29 H20 119.6
C30 C29 H20 119.6
C31 C30 C29 120.6(4)
C31 C30 H21 119.7
C29 C30 H21 119.7
C30 C31 C32 120.0(4)
C30 C31 H22 120.0
C32 C31 H22 120.0
C31 C32 C27 119.0(3)
C31 C32 C33 128.8(3)
C27 C32 C33 112.2(3)
C34 C33 C38 119.1(3)
C34 C33 C32 128.9(3)
C38 C33 C32 112.0(3)
C35 C34 C33 119.5(3)
C35 C34 H23 120.2
C33 C34 H23 120.2
C34 C35 C36 120.6(4)
C34 C35 H24 119.7
C36 C35 H24 119.7
C37 C36 C35 121.5(3)
C37 C36 H25 119.3
C35 C36 H25 119.3
C36 C37 C38 118.0(3)
C36 C37 H26 121.0
C38 C37 H26 121.0
C37 C38 C33 121.3(3)
C37 C38 S2 126.4(3)
C33 C38 S2 112.3(3)

loop_
_geom_bond_atom_site_label_1
_geom_bond_atom_site_label_2
_geom_bond_distance
S1 C26 1.753(4)
S1 C15 1.755(4)
S2 C38 1.750(4)
S2 C27 1.759(4)
O1 N1 1.190(5)
O2 N1 1.211(5)
O3 N2 1.226(4)
O4 N2 1.224(4)
O5 N3 1.232(4)
O6 N3 1.215(4)
O7 N4 1.225(4)
O8 N4 1.226(4)
O9 N5 1.225(5)
O10 N5 1.224(4)
O11 N6 1.222(4)
O12 N6 1.224(4)
N1 C3 1.479(5)
N2 C5 1.474(5)
N3 C7 1.478(5)
N4 C10 1.471(4)
N5 C12 1.471(5)
N6 C14 1.487(5)
C1 C2 1.508(5)
C1 H1 0.9800
C1 H2 0.9800
C1 H3 0.9800
C2 C7 1.396(5)
C2 C3 1.404(5)
C3 C4 1.376(5)
C4 C5 1.379(5)
C4 H4 0.9500
C5 C6 1.371(5)
C6 C7 1.387(5)
C6 H5 0.9500
C8 C9 1.505(5)
C8 H6 0.9800
C8 H7 0.9800
C8 H8 0.9800
C9 C14 1.397(5)
C9 C10 1.410(5)
C10 C11 1.385(5)
C11 C12 1.372(5)
C11 H9 0.9500
C12 C13 1.378(5)
C13 C14 1.375(5)
C13 H10 0.9500
C15 C16 1.389(5)
C15 C20 1.408(5)
C16 C17 1.382(6)
C16 H11 0.9500
C17 C18 1.389(6)
C17 H12 0.9500
C18 C19 1.386(6)
C18 H13 0.9500
C19 C20 1.405(5)
C19 H14 0.9500
C20 C21 1.448(5)
C21 C22 1.400(6)
C21 C26 1.415(5)
C22 C23 1.373(6)
C22 H15 0.9500
C23 C24 1.405(6)
C23 H16 0.9500
C24 C25 1.381(6)
C24 H17 0.9500
C25 C26 1.391(5)
C25 H18 0.9500
C27 C28 1.394(5)
C27 C32 1.406(5)
C28 C29 1.387(5)
C28 H19 0.9500
C29 C30 1.399(6)
C29 H20 0.9500
C30 C31 1.374(5)
C30 H21 0.9500
C31 C32 1.392(5)
C31 H22 0.9500
C32 C33 1.454(5)
C33 C34 1.399(5)
C33 C38 1.409(5)
C34 C35 1.382(5)
C34 H23 0.9500
C35 C36 1.394(6)
C35 H24 0.9500
C36 C37 1.379(6)
C36 H25 0.9500
C37 C38 1.401(5)
C37 H26 0.9500

loop_
_geom_torsion_atom_site_label_1
_geom_torsion_atom_site_label_2
_geom_torsion_atom_site_label_3
_geom_torsion_atom_site_label_4
_geom_torsion
C7 C2 C3 C4 0.4(6)
C1 C2 C3 C4 -176.4(4)
C7 C2 C3 N1 -179.6(3)
C1 C2 C3 N1 3.5(6)
O1 N1 C3 C4 -158.7(5)
O2 N1 C3 C4 23.2(6)
O1 N1 C3 C2 21.4(6)
O2 N1 C3 C2 -156.7(4)
C2 C3 C4 C5 0.1(6)
N1 C3 C4 C5 -179.8(4)
C3 C4 C5 C6 0.2(6)
C3 C4 C5 N2 179.2(4)
O4 N2 C5 C6 1.5(5)
O3 N2 C5 C6 -178.9(4)
O4 N2 C5 C4 -177.5(4)
O3 N2 C5 C4 2.1(5)
C4 C5 C6 C7 -1.0(6)
N2 C5 C6 C7 180.0(3)
C5 C6 C7 C2 1.7(6)
C5 C6 C7 N3 -179.8(3)
C3 C2 C7 C6 -1.4(6)
C1 C2 C7 C6 175.5(4)
C3 C2 C7 N3 -179.7(3)
C1 C2 C7 N3 -2.9(6)
O6 N3 C7 C6 137.8(4)
O5 N3 C7 C6 -41.3(5)
O6 N3 C7 C2 -43.6(5)
O5 N3 C7 C2 137.3(4)
C14 C9 C10 C11 -1.5(6)
C8 C9 C10 C11 -177.6(4)
C14 C9 C10 N4 177.2(3)
C8 C9 C10 N4 1.0(6)
O7 N4 C10 C11 -146.3(4)
O8 N4 C10 C11 32.8(5)
O7 N4 C10 C9 35.0(5)
O8 N4 C10 C9 -146.0(4)
C9 C10 C11 C12 0.7(6)
N4 C10 C11 C12 -178.0(3)
C10 C11 C12 C13 1.0(6)
C10 C11 C12 N5 -179.7(3)
O10 N5 C12 C11 -178.5(4)
O9 N5 C12 C11 1.4(5)
O10 N5 C12 C13 0.9(5)
O9 N5 C12 C13 -179.2(4)
C11 C12 C13 C14 -1.6(6)
N5 C12 C13 C14 179.0(3)
C12 C13 C14 C9 0.7(6)
C12 C13 C14 N6 -179.9(3)
C10 C9 C14 C13 0.8(6)
C8 C9 C14 C13 177.0(4)
C10 C9 C14 N6 -178.6(3)
C8 C9 C14 N6 -2.4(6)
O11 N6 C14 C13 -48.9(5)
O12 N6 C14 C13 129.7(4)
O11 N6 C14 C9 130.5(4)
O12 N6 C14 C9 -50.8(5)
C26 S1 C15 C16 -179.2(4)
C26 S1 C15 C20 0.4(3)
C20 C15 C16 C17 0.3(6)
S1 C15 C16 C17 179.9(3)
C15 C16 C17 C18 0.8(6)
C16 C17 C18 C19 -1.2(6)
C17 C18 C19 C20 0.4(6)
C18 C19 C20 C15 0.8(6)
C18 C19 C20 C21 -179.3(4)
C16 C15 C20 C19 -1.1(6)
S1 C15 C20 C19 179.2(3)
C16 C15 C20 C21 178.9(4)
S1 C15 C20 C21 -0.7(4)
C19 C20 C21 C22 2.5(7)
C15 C20 C21 C22 -177.5(4)
C19 C20 C21 C26 -179.2(4)
C15 C20 C21 C26 0.8(5)
C26 C21 C22 C23 -0.7(6)
C20 C21 C22 C23 177.6(4)
C21 C22 C23 C24 1.0(7)
C22 C23 C24 C25 -0.4(7)
C23 C24 C25 C26 -0.6(6)
C24 C25 C26 C21 1.0(6)
C24 C25 C26 S1 -177.1(3)
C22 C21 C26 C25 -0.3(6)
C20 C21 C26 C25 -178.9(4)
C22 C21 C26 S1 178.0(3)
C20 C21 C26 S1 -0.5(4)
C15 S1 C26 C25 178.3(4)
C15 S1 C26 C21 0.1(3)
C38 S2 C27 C28 178.4(4)
C38 S2 C27 C32 -0.2(3)
C32 C27 C28 C29 -1.1(6)
S2 C27 C28 C29 -179.6(3)
C27 C28 C29 C30 0.4(6)
C28 C29 C30 C31 0.1(6)
C29 C30 C31 C32 0.1(6)
C30 C31 C32 C27 -0.8(6)
C30 C31 C32 C33 179.2(4)
C28 C27 C32 C31 1.3(6)
S2 C27 C32 C31 180.0(3)
C28 C27 C32 C33 -178.7(3)
S2 C27 C32 C33 0.0(4)
C31 C32 C33 C34 0.4(7)
C27 C32 C33 C34 -179.6(4)
C31 C32 C33 C38 -179.7(4)
C27 C32 C33 C38 0.2(5)
C38 C33 C34 C35 -0.6(6)
C32 C33 C34 C35 179.2(4)
C33 C34 C35 C36 0.8(6)
C34 C35 C36 C37 -0.4(6)
C35 C36 C37 C38 -0.2(6)
C36 C37 C38 C33 0.3(6)
C36 C37 C38 S2 -179.0(3)
C34 C33 C38 C37 0.1(6)
C32 C33 C38 C37 -179.8(3)
C34 C33 C38 S2 179.5(3)
C32 C33 C38 S2 -0.4(4)
C27 S2 C38 C37 179.7(4)
C27 S2 C38 C33 0.4(3)
